data_2228499
loop_
_publ_author_name
'Turgunov, Kambarali'
'Shomurotova, Shirin'
'Mukhamedov, Nasir'
'Tashkhodjaev, Bakhodir'

_publ_section_title
;
 Diaquadichloridobis[quinazolin-4(1<i>H</i>)-one-\k<i>N</i>^3^]copper(II)
;
_journal_coeditor_code NK2075
_journal_issue 12
_journal_name_full 'Acta Crystallographica Section E'
_journal_page_first m1680
_journal_paper_doi 10.1107/S1600536810048890
_journal_volume 66
_journal_year 2010
_chemical_formula_iupac '[Cu Cl2 (C8 H6 N2 O)2 (H2 O)2]'
_chemical_formula_moiety 'C16 H16 Cl2 Cu N4 O4'
_chemical_formula_sum 'C16 H16 Cl2 Cu N4 O4'
_chemical_formula_weight 462.77
_chemical_name_systematic
;
Diaquadichloridobis[quinazolin-4(1<i>H</i>)-one-\k<i>N</i>^3^]copper(II)
;
_space_group_IT_number 14
_symmetry_cell_setting monoclinic
_symmetry_space_group_name_Hall '-P 2ybc'
_symmetry_space_group_name_H-M 'P 1 21/c 1'
_atom_sites_solution_hydrogens geom
_atom_sites_solution_primary direct
_atom_sites_solution_secondary difmap
_audit_creation_method SHELXL-97
_cell_angle_alpha 90.00
_cell_angle_beta 90.735(3)
_cell_angle_gamma 90.00
_cell_formula_units_Z 2
_cell_length_a 6.7438(3)
_cell_length_b 18.5328(8)
_cell_length_c 6.7831(3)
_cell_measurement_reflns_used 4533
_cell_measurement_temperature 293(2)
_cell_measurement_theta_max 75.2872
_cell_measurement_theta_min 4.7692
_cell_volume 847.69(6)
_computing_cell_refinement 'CrysAlis PRO (Oxford Diffraction, 2007)'
_computing_data_collection 'CrysAlis PRO (Oxford Diffraction, 2007)'
_computing_data_reduction 'CrysAlis PRO (Oxford Diffraction, 2007)'
_computing_molecular_graphics 'XP (Bruker, 1998)'
_computing_publication_material 'publCIF (Westrip, 2010)'
_computing_structure_refinement 'SHELXL97 (Sheldrick, 2008)'
_computing_structure_solution 'SHELXS97 (Sheldrick, 2008)'
_diffrn_ambient_temperature 293(2)
_diffrn_detector_area_resol_mean 10.2576
_diffrn_measured_fraction_theta_full 0.960
_diffrn_measured_fraction_theta_max 0.960
_diffrn_measurement_device_type 'Oxford Diffraction Xcalibur Ruby'
_diffrn_measurement_method \w
_diffrn_radiation_monochromator graphite
_diffrn_radiation_source 'Enhance (Cu) X-ray Source'
_diffrn_radiation_type CuK\a
_diffrn_radiation_wavelength 1.54180
_diffrn_reflns_av_R_equivalents 0.0396
_diffrn_reflns_av_sigmaI/netI 0.0265
_diffrn_reflns_limit_h_max 8
_diffrn_reflns_limit_h_min -5
_diffrn_reflns_limit_k_max 22
_diffrn_reflns_limit_k_min -23
_diffrn_reflns_limit_l_max 8
_diffrn_reflns_limit_l_min -8
_diffrn_reflns_number 5548
_diffrn_reflns_theta_full 77.14
_diffrn_reflns_theta_max 77.14
_diffrn_reflns_theta_min 4.77
_exptl_absorpt_coefficient_mu 5.027
_exptl_absorpt_correction_T_max 1.00000
_exptl_absorpt_correction_T_min 0.36556
_exptl_absorpt_correction_type multi-scan
_exptl_absorpt_process_details '(CrysAlis PRO; Oxford Diffraction, 2007)'
_exptl_crystal_colour light-blue
_exptl_crystal_density_diffrn 1.813
_exptl_crystal_density_method 'not measured'
_exptl_crystal_description prism
_exptl_crystal_F_000 470
_exptl_crystal_size_max 0.55
_exptl_crystal_size_mid 0.35
_exptl_crystal_size_min 0.20
_refine_diff_density_max 0.373
_refine_diff_density_min -0.456
_refine_ls_extinction_coef 0.0067(7)
_refine_ls_extinction_expression Fc^*^=kFc[1+0.001xFc^2^\l^3^/sin(2\q)]^-1/4^
_refine_ls_extinction_method 'SHELXL97 (Sheldrick, 2008)'
_refine_ls_goodness_of_fit_ref 1.104
_refine_ls_hydrogen_treatment mixed
_refine_ls_matrix_type full
_refine_ls_number_parameters 137
_refine_ls_number_reflns 1725
_refine_ls_number_restraints 3
_refine_ls_restrained_S_all 1.103
_refine_ls_R_factor_all 0.0338
_refine_ls_R_factor_gt 0.0320
_refine_ls_shift/su_max 0.000
_refine_ls_shift/su_mean 0.000
_refine_ls_structure_factor_coef Fsqd
_refine_ls_weighting_details 'calc w=1/[\s^2^(Fo^2^)+(0.0535P)^2^+0.3464P] where P=(Fo^2^+2Fc^2^)/3'
_refine_ls_weighting_scheme calc
_refine_ls_wR_factor_gt 0.0875
_refine_ls_wR_factor_ref 0.0886
_reflns_number_gt 1639
_reflns_number_total 1725
_reflns_threshold_expression I>2sigma(I)
_cod_data_source_file nk2075.cif
_cod_data_source_block I
_cod_original_sg_symbol_H-M 'P 21/c'
_cod_database_code 2228499
_cod_database_fobs_code 2228499

loop_
_symmetry_equiv_pos_as_xyz
'x, y, z'
'-x, y+1/2, -z+1/2'
'-x, -y, -z'
'x, -y-1/2, z-1/2'

loop_
_atom_site_type_symbol
_atom_site_label
_atom_site_fract_x
_atom_site_fract_y
_atom_site_fract_z
_atom_site_U_iso_or_equiv
_atom_site_adp_type
_atom_site_calc_flag
_atom_site_refinement_flags
_atom_site_occupancy
_atom_site_disorder_assembly
_atom_site_disorder_group
Cu Cu1 0.0000 0.5000 0.5000 0.02135(17) Uani d S 1 . .
Cl Cl1 0.20934(7) 0.45671(2) 0.74764(6) 0.02750(17) Uani d . 1 . .
O O1 -0.12427(19) 0.66628(7) 0.5870(2) 0.0280(3) Uani d . 1 . .
N N1 0.4508(2) 0.65113(9) 0.4461(2) 0.0227(3) Uani d D 1 . .
C C2 0.3358(3) 0.59405(10) 0.4636(3) 0.0229(4) Uani d . 1 . .
H H2A 0.3936 0.5490 0.4458 0.028 Uiso calc R 1 . .
N N3 0.1427(2) 0.59595(8) 0.5049(2) 0.0209(3) Uani d . 1 . .
C C4 0.0522(3) 0.66252(9) 0.5382(3) 0.0198(4) Uani d . 1 . .
C C4A 0.1738(3) 0.72721(10) 0.5123(2) 0.0196(4) Uani d . 1 . .
C C5 0.0922(3) 0.79617(10) 0.5345(3) 0.0239(4) Uani d . 1 . .
H H5A -0.0399 0.8014 0.5693 0.029 Uiso calc R 1 . .
C C6 0.2088(3) 0.85635(11) 0.5046(3) 0.0288(4) Uani d . 1 . .
H H6A 0.1540 0.9022 0.5167 0.035 Uiso calc R 1 . .
C C7 0.4101(3) 0.84875(11) 0.4560(3) 0.0311(4) Uani d . 1 . .
H H7A 0.4871 0.8897 0.4363 0.037 Uiso calc R 1 . .
C C8 0.4945(3) 0.78128(11) 0.4373(3) 0.0276(4) Uani d . 1 . .
H H8A 0.6278 0.7764 0.4064 0.033 Uiso calc R 1 . .
C C8A 0.3762(3) 0.72057(10) 0.4656(2) 0.0205(4) Uani d . 1 . .
O O1W 0.2398(3) 0.46004(9) 0.2416(2) 0.0356(4) Uani d D 1 . .
H H1W 0.218(5) 0.4172(11) 0.274(5) 0.057(10) Uiso d D 1 . .
H H1 0.570(3) 0.6432(17) 0.417(5) 0.054(9) Uiso d D 1 . .
H H2W 0.219(6) 0.462(2) 0.118(3) 0.065(10) Uiso d D 1 . .

loop_
_atom_site_aniso_label
_atom_site_aniso_U_11
_atom_site_aniso_U_22
_atom_site_aniso_U_33
_atom_site_aniso_U_12
_atom_site_aniso_U_13
_atom_site_aniso_U_23
Cu1 0.0191(2) 0.0140(2) 0.0308(3) -0.00062(12) -0.00334(16) 0.00158(13)
Cl1 0.0262(3) 0.0276(3) 0.0286(3) 0.00254(16) -0.00262(18) 0.00244(16)
O1 0.0175(6) 0.0225(7) 0.0441(8) 0.0005(5) 0.0050(5) -0.0008(6)
N1 0.0149(7) 0.0243(8) 0.0290(8) 0.0010(6) 0.0006(6) 0.0016(6)
C2 0.0209(8) 0.0190(8) 0.0289(9) 0.0025(7) -0.0013(7) 0.0001(7)
N3 0.0189(7) 0.0161(7) 0.0278(7) 0.0015(5) -0.0009(6) 0.0013(6)
C4 0.0198(8) 0.0170(8) 0.0224(8) -0.0001(6) -0.0017(6) -0.0003(6)
C4A 0.0196(8) 0.0200(8) 0.0191(7) -0.0005(6) -0.0020(6) -0.0002(6)
C5 0.0256(9) 0.0208(9) 0.0253(9) 0.0006(7) -0.0017(7) -0.0013(7)
C6 0.0395(11) 0.0180(9) 0.0287(9) -0.0010(8) -0.0041(8) -0.0005(7)
C7 0.0387(11) 0.0230(10) 0.0315(10) -0.0141(8) -0.0021(8) 0.0013(7)
C8 0.0242(9) 0.0306(10) 0.0280(9) -0.0088(8) -0.0003(7) 0.0016(8)
C8A 0.0205(8) 0.0218(9) 0.0192(7) -0.0024(7) -0.0027(6) 0.0006(6)
O1W 0.0416(9) 0.0273(8) 0.0380(9) 0.0003(6) 0.0032(7) -0.0016(6)

loop_
_atom_type_symbol
_atom_type_description
_atom_type_scat_dispersion_real
_atom_type_scat_dispersion_imag
_atom_type_scat_source
C C 0.0181 0.0091 'International Tables Vol C Tables 4.2.6.8 and 6.1.1.4'
H H 0.0000 0.0000 'International Tables Vol C Tables 4.2.6.8 and 6.1.1.4'
N N 0.0311 0.0180 'International Tables Vol C Tables 4.2.6.8 and 6.1.1.4'
O O 0.0492 0.0322 'International Tables Vol C Tables 4.2.6.8 and 6.1.1.4'
Cl Cl 0.3639 0.7018 'International Tables Vol C Tables 4.2.6.8 and 6.1.1.4'
Cu Cu -1.9646 0.5888 'International Tables Vol C Tables 4.2.6.8 and 6.1.1.4'

loop_
_geom_angle_atom_site_label_1
_geom_angle_atom_site_label_2
_geom_angle_atom_site_label_3
_geom_angle_site_symmetry_1
_geom_angle_site_symmetry_3
_geom_angle
_geom_angle_publ_flag
N3 Cu1 N3 . 3_566 180.0 ?
N3 Cu1 Cl1 . . 90.40(4) ?
N3 Cu1 Cl1 3_566 . 89.60(4) ?
N3 Cu1 Cl1 . 3_566 89.60(4) ?
N3 Cu1 Cl1 3_566 3_566 90.40(4) ?
Cl1 Cu1 Cl1 . 3_566 180.0 ?
C2 N1 C8A . . 121.43(15) ?
C2 N1 H1 . . 116(2) ?
C8A N1 H1 . . 122(2) ?
N1 C2 N3 . . 125.02(16) ?
N1 C2 H2A . . 117.5 ?
N3 C2 H2A . . 117.5 ?
C2 N3 C4 . . 119.11(15) ?
C2 N3 Cu1 . . 116.00(12) ?
C4 N3 Cu1 . . 124.80(12) ?
O1 C4 N3 . . 121.02(16) ?
O1 C4 C4A . . 121.77(16) ?
N3 C4 C4A . . 117.21(15) ?
C5 C4A C8A . . 119.11(16) ?
C5 C4A C4 . . 120.84(16) ?
C8A C4A C4 . . 120.04(16) ?
C6 C5 C4A . . 119.75(18) ?
C6 C5 H5A . . 120.1 ?
C4A C5 H5A . . 120.1 ?
C5 C6 C7 . . 120.38(19) ?
C5 C6 H6A . . 119.8 ?
C7 C6 H6A . . 119.8 ?
C8 C7 C6 . . 120.79(17) ?
C8 C7 H7A . . 119.6 ?
C6 C7 H7A . . 119.6 ?
C7 C8 C8A . . 118.77(18) ?
C7 C8 H8A . . 120.6 ?
C8A C8 H8A . . 120.6 ?
N1 C8A C8 . . 121.77(17) ?
N1 C8A C4A . . 117.05(15) ?
C8 C8A C4A . . 121.17(17) ?
H1W O1W H2W . . 106(3) ?

loop_
_geom_bond_atom_site_label_1
_geom_bond_atom_site_label_2
_geom_bond_site_symmetry_2
_geom_bond_distance
_geom_bond_publ_flag
Cu1 N3 . 2.0221(15) ?
Cu1 N3 3_566 2.0221(15) ?
Cu1 Cl1 . 2.3232(4) ?
Cu1 Cl1 3_566 2.3232(4) ?
O1 C4 . 1.241(2) ?
N1 C2 . 1.318(2) ?
N1 C8A . 1.389(2) ?
N1 H1 . 0.841(18) ?
C2 N3 . 1.336(2) ?
C2 H2A . 0.9300 ?
N3 C4 . 1.396(2) ?
C4 C4A . 1.464(2) ?
C4A C5 . 1.400(3) ?
C4A C8A . 1.410(3) ?
C5 C6 . 1.381(3) ?
C5 H5A . 0.9300 ?
C6 C7 . 1.409(3) ?
C6 H6A . 0.9300 ?
C7 C8 . 1.380(3) ?
C7 H7A . 0.9300 ?
C8 C8A . 1.394(3) ?
C8 H8A . 0.9300 ?
O1W H1W . 0.837(18) ?
O1W H2W . 0.848(19) ?

loop_
_geom_hbond_atom_site_label_D
_geom_hbond_atom_site_label_H
_geom_hbond_atom_site_label_A
_geom_hbond_site_symmetry_A
_geom_hbond_distance_DH
_geom_hbond_distance_HA
_geom_hbond_distance_DA
_geom_hbond_angle_DHA
_geom_hbond_publ_flag
O1W H1W O1 3_566 0.84(2) 1.92(3) 2.732(2) 162(3) y
O1W H2W Cl1 1_554 0.85(2) 2.51(2) 3.355(2) 171(4) y
N1 H1 O1 1_655 0.84(2) 2.39(3) 3.022(2) 133(3) y
N1 H1 Cl1 3_666 0.84(2) 2.63(3) 3.324(2) 140(3) y
C2 H2A O1W 1_555 0.9300 2.3800 2.972(3) 121.00 y
C7 H7A O1W 2_655 0.9300 2.5700 3.421(3) 152.00 y
